data_4347933
loop_
_publ_author_name
'Aguirrechu-Comer\'on, Amagoia'
'Hern\'andez-Molina, Rita'
'Rodr\'iguez-Hern\'andez, Pl\'acida'
'Mu\~noz, Alfonso'
'Rodr\'iguez-Mendoza, Ulises R'
'Lav\'in, V\?\'ictor'
'Angel, Ross J.'
'Gonzalez-Platas, Javier'

_publ_section_title
;
 Experimental and ab Initio Study of
 Catena(bis(\m2-iodo)-6-methylquinoline-copper(I)) under Pressure:
 Synthesis, Crystal Structure, Electronic, and Luminescence Properties.
;
_journal_issue 15
_journal_name_full 'Inorganic chemistry'
_journal_page_first 7476
_journal_page_last 7484
_journal_paper_doi 10.1021/acs.inorgchem.6b00796
_journal_volume 55
_journal_year 2016
_chemical_formula_moiety 'C10 H9 Cu I N'
_chemical_formula_sum 'C10 H9 Cu I N'
_chemical_formula_weight 333.62
_space_group_crystal_system triclinic
_space_group_IT_number 2
_space_group_name_Hall '-P 1'
_space_group_name_H-M_alt 'P -1'
_atom_sites_solution_hydrogens geom
_atom_sites_solution_primary direct
_audit_creation_date 2016-03-11
_audit_creation_method
;
Olex2 1.2
(compiled 2016.02.19 svn.r3266 for OlexSys, GUI svn.r5155)
;
_cell_angle_alpha 88.206(17)
_cell_angle_beta 83.14(2)
_cell_angle_gamma 80.11(2)
_cell_formula_units_Z 2
_cell_length_a 4.3745(7)
_cell_length_b 9.863(2)
_cell_length_c 10.963(2)
_cell_measurement_reflns_used 1423
_cell_measurement_temperature 298(1)
_cell_measurement_theta_max 26.7860
_cell_measurement_theta_min 2.7850
_cell_volume 462.61(15)
_computing_cell_refinement 'CrysAlisPro 1.171.38.41l (Rigaku OD, 2015)'
_computing_data_collection 'CrysAlisPro 1.171.38.41l (Rigaku OD, 2015)'
_computing_data_reduction 'CrysAlisPro 1.171.38.41l (Rigaku OD, 2015)'
_computing_molecular_graphics 'Olex2 (Dolomanov et al., 2009)'
_computing_publication_material 'Olex2 (Dolomanov et al., 2009)'
_computing_structure_refinement 'ShelXL (Sheldrick, 2015)'
_computing_structure_solution 'ShelXT (Sheldrick, 2015)'
_diffrn_ambient_pressure 710000(40000)
_diffrn_ambient_temperature 298(1)
_diffrn_detector 'CCD plate'
_diffrn_detector_area_resol_mean 8.1268
_diffrn_detector_type EosS2
_diffrn_measured_fraction_theta_full 0.358
_diffrn_measured_fraction_theta_max 0.307
_diffrn_measurement_details
;
List of Runs (angles in degrees, time in seconds):

  # Type    Start    End  Width  t~exp~   \w     \q     \k     \f   Frames
--------------------------------------------------------------------------
  1  \w    -26.00  20.00   0.50   10.00    --  -27.10 -39.00  12.00   92
  2  \w    -31.00  28.00   0.50   10.00    --   26.32  26.00  -7.00  118
  3  \w    -48.00  18.00   0.50   10.00    --  -27.10  26.00  -7.00  132
  4  \w    -21.00   4.00   0.50   10.00    --   26.32  97.00 -35.00   50
  5  \w    -46.00 -17.00   0.50   10.00    --   26.32 134.00 -57.00   58
  6  \w    -96.00 -27.00   0.50   10.00    --  -27.10 134.00 -57.00  138
  7  \w    -21.00   4.00   0.50   10.00    --   26.32  97.00 143.00   50
  8  \w    -20.00  27.00   0.50   10.00    --   26.32  39.00 167.00   94
  9  \w    -52.00  11.00   0.50   10.00    --  -27.10  39.00 167.00  126
 10  \w      1.00  41.00   0.50   10.00    --   26.32 -67.00-157.00   80
 11  \w    -11.00  14.00   0.50   10.00    --  -27.10 -81.00-151.00   50
 12  \w    -22.00  20.00   0.50   10.00    --  -27.10 -39.00-167.00   84
;
_diffrn_measurement_device 'four-circle diffractometer'
_diffrn_measurement_device_type 'SuperNova, Dualflex, EosS2'
_diffrn_measurement_method '\w scans'
_diffrn_orient_matrix_type 'CrysAlisPro convention (1999,Acta A55,543-557)'
_diffrn_orient_matrix_UB_11 -0.0086433000
_diffrn_orient_matrix_UB_12 0.0564739000
_diffrn_orient_matrix_UB_13 -0.0418510000
_diffrn_orient_matrix_UB_21 0.0425920000
_diffrn_orient_matrix_UB_22 -0.0461953000
_diffrn_orient_matrix_UB_23 -0.0498515000
_diffrn_orient_matrix_UB_31 -0.1599046000
_diffrn_orient_matrix_UB_32 -0.0025490000
_diffrn_orient_matrix_UB_33 -0.0031883000
_diffrn_radiation_monochromator graphite
_diffrn_radiation_probe x-ray
_diffrn_radiation_type MoK\a
_diffrn_radiation_wavelength 0.71073
_diffrn_reflns_av_R_equivalents 0.0474
_diffrn_reflns_av_unetI/netI 0.0435
_diffrn_reflns_Laue_measured_fraction_full 0.358
_diffrn_reflns_Laue_measured_fraction_max 0.307
_diffrn_reflns_limit_h_max 5
_diffrn_reflns_limit_h_min -5
_diffrn_reflns_limit_k_max 9
_diffrn_reflns_limit_k_min -10
_diffrn_reflns_limit_l_max 12
_diffrn_reflns_limit_l_min -12
_diffrn_reflns_number 2804
_diffrn_reflns_point_group_measured_fraction_full 0.358
_diffrn_reflns_point_group_measured_fraction_max 0.307
_diffrn_reflns_theta_full 25.242
_diffrn_reflns_theta_max 28.116
_diffrn_reflns_theta_min 2.795
_diffrn_source 'fine-focus sealed X-ray tube'
_diffrn_source_type 'Enhance (Mo) X-ray Source'
_exptl_absorpt_coefficient_mu 5.642
_exptl_absorpt_correction_T_max 1.00000
_exptl_absorpt_correction_T_min 0.30377
_exptl_absorpt_correction_type multi-scan
_exptl_absorpt_process_details
;
CrysAlisPro 1.171.38.41l (Rigaku Oxford Diffraction, 2015)
Empirical absorption correction using spherical harmonics,
 implemented in SCALE3 ABSPACK scaling algorithm.
;
_exptl_crystal_colour yellow
_exptl_crystal_colour_primary yellow
_exptl_crystal_density_diffrn 2.395
_exptl_crystal_description plate
_exptl_crystal_F_000 316
_exptl_crystal_size_max 0.176
_exptl_crystal_size_mid 0.079
_exptl_crystal_size_min 0.05
_refine_diff_density_max 0.475
_refine_diff_density_min -0.537
_refine_diff_density_rms 0.112
_refine_ls_extinction_coef 0.0096(19)
_refine_ls_extinction_expression Fc^*^=kFc[1+0.001xFc^2^\l^3^/sin(2\q)]^-1/4^
_refine_ls_extinction_method 'SHELXL-2014/7 (Sheldrick 2014'
_refine_ls_goodness_of_fit_ref 1.059
_refine_ls_hydrogen_treatment constr
_refine_ls_matrix_type full
_refine_ls_number_parameters 65
_refine_ls_number_reflns 694
_refine_ls_number_restraints 0
_refine_ls_restrained_S_all 1.059
_refine_ls_R_factor_all 0.0427
_refine_ls_R_factor_gt 0.0325
_refine_ls_shift/su_max 0.000
_refine_ls_shift/su_mean 0.000
_refine_ls_structure_factor_coef Fsqd
_refine_ls_weighting_details 'w=1/[\s^2^(Fo^2^)+(0.0411P)^2^] where P=(Fo^2^+2Fc^2^)/3'
_refine_ls_weighting_scheme calc
_refine_ls_wR_factor_gt 0.0729
_refine_ls_wR_factor_ref 0.0776
_reflns_Friedel_coverage 0.000
_reflns_number_gt 600
_reflns_number_total 694
_reflns_threshold_expression 'I > 2\s(I)'
_cod_data_source_file ic6b00796_si_001.cif
_cod_data_source_block CuI_11_071GPa
_cod_original_cell_volume 462.63(16)
_cod_database_code 4347933
_shelx_space_group_comment
;
The symmetry employed for this shelxl refinement is uniquely defined
by the following loop, which should always be used as a source of
symmetry information in preference to the above space-group names.
They are only intended as comments.
;
_reflns_odcompleteness_completeness 34.51
_reflns_odcompleteness_iscentric 1
_reflns_odcompleteness_theta 26.32
_olex2_refinement_description
;
1. Fixed Uiso
 At 1.2 times of:
  All C(H) groups
 At 1.5 times of:
  All C(H,H,H) groups
2.a Aromatic/amide H refined with riding coordinates:
 C1(H1), C8(H8), C5(H5), C2(H2), C7(H7), C3(H3)
2.b Idealised Me refined as rotating group:
 C10(H10A,H10B,H10C)
;
_shelx_shelxl_version_number 2014/7
_olex2_submission_special_instructions 'No special instructions were received'
_oxdiff_exptl_absorpt_empirical_details
;
Empirical correction (ABSPACK) includes:
- Absorption correction using spherical harmonics
- Frame scaling
;
_oxdiff_exptl_absorpt_empirical_full_max 2.906
_oxdiff_exptl_absorpt_empirical_full_min 0.513

loop_
_space_group_symop_operation_xyz
'x, y, z'
'-x, -y, -z'

loop_
_atom_site_label
_atom_site_type_symbol
_atom_site_fract_x
_atom_site_fract_y
_atom_site_fract_z
_atom_site_U_iso_or_equiv
_atom_site_adp_type
_atom_site_occupancy
_atom_site_site_symmetry_order
_atom_site_calc_flag
_atom_site_refinement_flags_posn
I1 I 1.33588(10) 0.34972(12) 0.11041(9) 0.0255(11) Uani 1 1 d .
Cu1 Cu 1.1494(2) 0.6040(3) 0.0344(2) 0.042(2) Uani 1 1 d .
N1 N 0.9874(14) 0.7626(16) 0.1516(12) 0.0255(16) Uiso 1 1 d .
C9 C 0.7517(16) 0.7538(18) 0.2473(14) 0.0215(17) Uiso 1 1 d .
C4 C 0.6025(16) 0.8773(18) 0.3137(14) 0.0214(18) Uiso 1 1 d .
C1 C 1.0674(19) 0.884(2) 0.1231(16) 0.033(2) Uiso 1 1 d .
H1 H 1.2283 0.8886 0.0603 0.040 Uiso 1 1 calc R
C8 C 0.6585(16) 0.6312(19) 0.2803(15) 0.0241(18) Uiso 1 1 d .
H8 H 0.7504 0.5529 0.2359 0.029 Uiso 1 1 calc R
C5 C 0.3712(16) 0.8588(18) 0.4135(14) 0.0227(18) Uiso 1 1 d .
H5 H 0.2737 0.9352 0.4594 0.027 Uiso 1 1 calc R
C2 C 0.9227(18) 1.009(2) 0.1826(15) 0.034(2) Uiso 1 1 d .
H2 H 0.9863 1.0918 0.1586 0.041 Uiso 1 1 calc R
C6 C 0.2917(16) 0.7415(19) 0.4427(15) 0.0221(18) Uiso 1 1 d .
C7 C 0.4383(17) 0.6199(19) 0.3749(14) 0.028(2) Uiso 1 1 d .
H7 H 0.3814 0.5349 0.3964 0.033 Uiso 1 1 calc R
C3 C 0.6867(18) 1.004(2) 0.2762(16) 0.030(2) Uiso 1 1 d .
H3 H 0.5833 1.0842 0.3146 0.036 Uiso 1 1 calc R
C10 C 0.0618(19) 0.714(2) 0.5590(16) 0.033(2) Uiso 1 1 d .
H10A H 0.1801 0.6733 0.6233 0.049 Uiso 1 1 calc GR
H10B H -0.0700 0.6516 0.5380 0.049 Uiso 1 1 calc GR
H10C H -0.0649 0.7988 0.5867 0.049 Uiso 1 1 calc GR

loop_
_atom_site_aniso_label
_atom_site_aniso_U_11
_atom_site_aniso_U_22
_atom_site_aniso_U_33
_atom_site_aniso_U_23
_atom_site_aniso_U_13
_atom_site_aniso_U_12
I1 0.0218(3) 0.025(2) 0.0285(15) -0.0003(17) 0.0012(4) -0.0044(4)
Cu1 0.0413(6) 0.037(4) 0.043(3) -0.014(3) 0.0076(9) -0.0038(10)

loop_
_atom_type_symbol
_atom_type_description
_atom_type_scat_dispersion_real
_atom_type_scat_dispersion_imag
_atom_type_scat_source
C C 0.0033 0.0016 'International Tables Vol C Tables 4.2.6.8 and 6.1.1.4'
H H 0.0000 0.0000 'International Tables Vol C Tables 4.2.6.8 and 6.1.1.4'
Cu Cu 0.3201 1.2651 'International Tables Vol C Tables 4.2.6.8 and 6.1.1.4'
I I -0.4742 1.8119 'International Tables Vol C Tables 4.2.6.8 and 6.1.1.4'
N N 0.0061 0.0033 'International Tables Vol C Tables 4.2.6.8 and 6.1.1.4'

loop_
_exptl_crystal_face_index_h
_exptl_crystal_face_index_k
_exptl_crystal_face_index_l
_exptl_crystal_face_perp_dist
-6 -4 -2 0.0709
-2 -9 -11 0.0441
6 2 -2 0.0666
2 9 11 0.0305
0 -11 10 0.0250
0 11 -10 0.0250

loop_
_geom_angle_atom_site_label_1
_geom_angle_atom_site_label_2
_geom_angle_atom_site_label_3
_geom_angle
_geom_angle_site_symmetry_1
_geom_angle_site_symmetry_3
Cu1 I1 Cu1 79.21(6) . 2_865
Cu1 I1 Cu1 61.83(6) . 2_765
Cu1 I1 Cu1 106.45(10) 2_865 2_765
I1 Cu1 I1 118.17(6) . 2_765
I1 Cu1 I1 106.45(10) 2_865 2_765
I1 Cu1 I1 100.79(6) . 2_865
I1 Cu1 Cu1 61.33(11) . 2_765
I1 Cu1 Cu1 56.84(8) 2_765 2_765
I1 Cu1 Cu1 117.36(6) 2_865 2_765
N1 Cu1 I1 97.1(3) . 2_765
N1 Cu1 I1 122.8(5) . .
N1 Cu1 I1 110.9(4) . 2_865
N1 Cu1 Cu1 129.7(3) . 2_765
C9 N1 Cu1 121.5(10) . .
C1 N1 Cu1 118.6(9) . .
C1 N1 C9 118.7(9) . .
N1 C9 C4 119.4(15) . .
C8 C9 N1 121.3(9) . .
C8 C9 C4 119.3(12) . .
C5 C4 C9 116.0(16) . .
C3 C4 C9 119.4(13) . .
C3 C4 C5 124.7(9) . .
N1 C1 H1 117.9 . .
N1 C1 C2 124.1(13) . .
C2 C1 H1 117.9 . .
C9 C8 H8 118.9 . .
C7 C8 C9 122.2(10) . .
C7 C8 H8 118.9 . .
C4 C5 H5 118.5 . .
C6 C5 C4 123.0(9) . .
C6 C5 H5 118.5 . .
C1 C2 H2 120.8 . .
C3 C2 C1 118.5(18) . .
C3 C2 H2 120.8 . .
C5 C6 C7 120.5(13) . .
C5 C6 C10 124.7(8) . .
C7 C6 C10 114.5(17) . .
C8 C7 C6 119.0(17) . .
C8 C7 H7 120.5 . .
C6 C7 H7 120.5 . .
C4 C3 H3 120.1 . .
C2 C3 C4 119.8(11) . .
C2 C3 H3 120.1 . .
C6 C10 H10A 109.5 . .
C6 C10 H10B 109.5 . .
C6 C10 H10C 109.5 . .
H10A C10 H10B 109.5 . .
H10A C10 H10C 109.5 . .
H10B C10 H10C 109.5 . .

loop_
_geom_bond_atom_site_label_1
_geom_bond_atom_site_label_2
_geom_bond_distance
_geom_bond_site_symmetry_2
I1 Cu1 2.641(3) .
I1 Cu1 2.693(2) 2_865
I1 Cu1 2.768(2) 2_765
Cu1 I1 2.693(2) 2_865
Cu1 I1 2.768(2) 2_765
Cu1 Cu1 2.781(3) 2_765
Cu1 N1 2.032(6) .
N1 C9 1.392(16) .
N1 C1 1.33(3) .
C9 C4 1.451(12) .
C9 C8 1.37(3) .
C4 C5 1.43(2) .
C4 C3 1.40(3) .
C1 H1 0.9300 .
C1 C2 1.419(15) .
C8 H8 0.9300 .
C8 C7 1.344(19) .
C5 H5 0.9300 .
C5 C6 1.29(3) .
C2 H2 0.9300 .
C2 C3 1.373(19) .
C6 C7 1.442(14) .
C6 C10 1.57(2) .
C7 H7 0.9300 .
C3 H3 0.9300 .
C10 H10A 0.9600 .
C10 H10B 0.9600 .
C10 H10C 0.9600 .

loop_
_geom_torsion_atom_site_label_1
_geom_torsion_atom_site_label_2
_geom_torsion_atom_site_label_3
_geom_torsion_atom_site_label_4
_geom_torsion
Cu1 N1 C9 C4 -168.2(10)
Cu1 N1 C9 C8 11.9(19)
Cu1 N1 C1 C2 166.7(11)
N1 C9 C4 C5 -177.7(12)
N1 C9 C4 C3 3(2)
N1 C9 C8 C7 177.9(12)
N1 C1 C2 C3 1(2)
C9 N1 C1 C2 -1(2)
C9 C4 C5 C6 -1(2)
C9 C4 C3 C2 -4(2)
C9 C8 C7 C6 1(2)
C4 C9 C8 C7 -2(2)
C4 C5 C6 C7 1(2)
C4 C5 C6 C10 174.0(13)
C1 N1 C9 C4 -0.5(19)
C1 N1 C9 C8 179.7(15)
C1 C2 C3 C4 2(2)
C8 C9 C4 C5 2(2)
C8 C9 C4 C3 -176.9(14)
C5 C4 C3 C2 177.0(12)
C5 C6 C7 C8 0(2)
C3 C4 C5 C6 177.5(15)
C10 C6 C7 C8 -174.4(12)

loop_
_exptl_oxdiff_crystal_face_indexfrac_h
_exptl_oxdiff_crystal_face_indexfrac_k
_exptl_oxdiff_crystal_face_indexfrac_l
_exptl_oxdiff_crystal_face_x
_exptl_oxdiff_crystal_face_y
_exptl_oxdiff_crystal_face_z
-6.1061 -4.2655 -1.5009 -0.1253 0.0118 0.9920
-2.4641 -9.4781 -11.1732 -0.0464 0.8899 0.4538
5.9638 1.5866 -2.0483 0.1238 0.2828 -0.9512
2.0818 9.4685 11.4301 0.0384 -0.9185 -0.3935
-0.0262 -10.5103 9.7171 -1.0000 0.0000 0.0000
0.0262 10.5103 -9.7171 1.0000 0.0000 0.0000
